data_7031868
loop_
_publ_author_name
'Rivers, Joseph H.'
'Jones, Richard A.'

_publ_section_title
;
 Synthesis and structures of mononuclear 3,4-bis(trifluoromethyl)pyrrolyl
 complexes of Rh(i) and Ni(ii).
;
_journal_issue 43
_journal_name_full 'Dalton transactions (Cambridge, England : 2003)'
_journal_page_first 16275
_journal_page_last 16282
_journal_paper_doi 10.1039/c4dt01742k
_journal_volume 43
_journal_year 2014
_chemical_formula_moiety 'C13 H23 F6 N Ni P2'
_chemical_formula_sum 'C13 H23 F6 N Ni P2'
_chemical_formula_weight 427.97
_chemical_melting_point 135.5(15)
_chemical_name_systematic
; 
 methyl-(bis(3,4-trifluoromethyl-pyrrole)-trans-bis-
trimethylphosphine-nickel(ii) 
;
_space_group_IT_number 14
_symmetry_cell_setting monoclinic
_symmetry_space_group_name_Hall '-P 2ybc'
_symmetry_space_group_name_H-M 'P 1 21/c 1'
_atom_sites_solution_hydrogens geom
_atom_sites_solution_primary direct
_atom_sites_solution_secondary difmap
_audit_creation_method SHELXL-97
_cell_angle_alpha 90.00
_cell_angle_beta 116.467(3)
_cell_angle_gamma 90.00
_cell_formula_units_Z 4
_cell_length_a 9.4460(13)
_cell_length_b 19.127(3)
_cell_length_c 11.7898(16)
_cell_measurement_reflns_used 9853
_cell_measurement_temperature 100(2)
_cell_measurement_theta_max 27.53
_cell_measurement_theta_min 3.15
_cell_volume 1906.9(5)
_computing_cell_refinement 'CrystalClear (Rigaku Inc., 2008)'
_computing_data_collection 'CrystalClear (Rigaku Inc., 2008)'
_computing_data_reduction 'CrystalClear (Rigaku Inc., 2008)'
_computing_molecular_graphics 'Ortep-3 for Windows (Farrugia, 1997)'
_computing_publication_material 'CIFTAB (Sheldrick, 2008)'
_computing_structure_refinement 'XL SHELXTL/PC, Siemens Analytical'
_computing_structure_solution
;

SIR97 - Altomare A., Burla M.C., Camalli M., Cascarano G.L., Giacovazzo C., 
Guagliardi A., Moliterni A.G.G., Polidori G.,Spagna R.
;
_diffrn_ambient_temperature 100(2)
_diffrn_detector_area_resol_mean 28.5714
_diffrn_measured_fraction_theta_full 0.999
_diffrn_measured_fraction_theta_max 0.999
_diffrn_measurement_device_type 'Rigaku AFC-12 with Saturn 724+CCD'
_diffrn_measurement_method \w-scan
_diffrn_radiation_monochromator graphite
_diffrn_radiation_source 'fine-focus sealed tube'
_diffrn_radiation_type MoK\a
_diffrn_radiation_wavelength 0.71073
_diffrn_reflns_av_R_equivalents 0.0548
_diffrn_reflns_av_sigmaI/netI 0.0565
_diffrn_reflns_limit_h_max 7
_diffrn_reflns_limit_h_min -12
_diffrn_reflns_limit_k_max 24
_diffrn_reflns_limit_k_min -24
_diffrn_reflns_limit_l_max 15
_diffrn_reflns_limit_l_min -15
_diffrn_reflns_number 14114
_diffrn_reflns_theta_full 27.48
_diffrn_reflns_theta_max 27.48
_diffrn_reflns_theta_min 3.15
_exptl_absorpt_coefficient_mu 1.234
_exptl_absorpt_correction_T_max 0.79
_exptl_absorpt_correction_T_min 0.60
_exptl_absorpt_correction_type multi-scan
_exptl_absorpt_process_details
;
Abscor. T. Higashi (2001).
The Rigaku Corporation, Tokyo, Japan.
;
_exptl_crystal_colour yellow
_exptl_crystal_density_diffrn 1.491
_exptl_crystal_density_method 'not measured'
_exptl_crystal_description prism
_exptl_crystal_F_000 880
_exptl_crystal_size_max 0.18
_exptl_crystal_size_mid 0.15
_exptl_crystal_size_min 0.15
_refine_diff_density_max 0.547
_refine_diff_density_min -0.419
_refine_diff_density_rms 0.080
_refine_ls_extinction_method none
_refine_ls_goodness_of_fit_ref 1.033
_refine_ls_hydrogen_treatment constr
_refine_ls_matrix_type full
_refine_ls_number_parameters 215
_refine_ls_number_reflns 4366
_refine_ls_number_restraints 0
_refine_ls_restrained_S_all 1.033
_refine_ls_R_factor_all 0.0579
_refine_ls_R_factor_gt 0.0406
_refine_ls_shift/su_max 0.001
_refine_ls_shift/su_mean 0.000
_refine_ls_structure_factor_coef Fsqd
_refine_ls_weighting_details 'calc w=1/[\s^2^(Fo^2^)+(0.0321P)^2^+1.2014P] where P=(Fo^2^+2Fc^2^)/3'
_refine_ls_weighting_scheme calc
_refine_ls_wR_factor_gt 0.0842
_refine_ls_wR_factor_ref 0.0907
_reflns_number_gt 3435
_reflns_number_total 4366
_reflns_threshold_expression >2sigma(I)
_cod_data_source_file c4dt01742k1.cif
_cod_data_source_block 3
_cod_depositor_comments
;
The following automatic conversions were performed:

'_chemical_melting_point' value '134-137' was changed to '135.5(15)'
- the average value was taken and precision was estimated.

Automatic conversion script
Id: cif_fix_values 2281 2013-09-26 08:29:07Z andrius 

 Adding full bibliography for 7031866--7031870.cif.
;
_cod_original_sg_symbol_H-M P21/c
_cod_database_code 7031868

loop_
_symmetry_equiv_pos_as_xyz
'x, y, z'
'-x, y+1/2, -z+1/2'
'-x, -y, -z'
'x, -y-1/2, z-1/2'

loop_
_atom_site_label
_atom_site_type_symbol
_atom_site_fract_x
_atom_site_fract_y
_atom_site_fract_z
_atom_site_U_iso_or_equiv
_atom_site_adp_type
_atom_site_occupancy
_atom_site_symmetry_multiplicity
_atom_site_calc_flag
_atom_site_refinement_flags
Ni1 Ni 0.58264(3) 0.380106(17) 0.73573(3) 0.01780(10) Uani 1 1 d .
P1 P 0.37779(7) 0.32249(4) 0.72552(6) 0.02041(15) Uani 1 1 d .
P2 P 0.77409(7) 0.44689(4) 0.73904(6) 0.02113(16) Uani 1 1 d .
F1 F 0.89845(19) 0.22580(8) 1.17946(15) 0.0376(4) Uani 1 1 d .
F2 F 1.04656(17) 0.31071(9) 1.28521(14) 0.0352(4) Uani 1 1 d .
F3 F 0.8411(2) 0.28515(9) 1.30922(15) 0.0387(4) Uani 1 1 d .
F4 F 0.87237(17) 0.43697(9) 1.33744(13) 0.0320(4) Uani 1 1 d .
F5 F 0.6917(2) 0.50634(8) 1.21148(15) 0.0415(4) Uani 1 1 d .
F6 F 0.62938(19) 0.41066(9) 1.27112(15) 0.0385(4) Uani 1 1 d .
N1 N 0.6772(2) 0.38234(11) 0.91952(18) 0.0194(4) Uani 1 1 d .
C1 C 0.4998(3) 0.36802(15) 0.5537(2) 0.0304(6) Uani 1 1 d .
H1A H 0.5834 0.3501 0.5340 0.046 Uiso 1 1 calc R
H1B H 0.4625 0.4131 0.5114 0.046 Uiso 1 1 calc R
H1C H 0.4116 0.3348 0.5238 0.046 Uiso 1 1 calc R
C2 C 0.3851(4) 0.22946(15) 0.6977(3) 0.0414(8) Uani 1 1 d .
H2A H 0.4807 0.2093 0.7656 0.062 Uiso 1 1 calc R
H2B H 0.3870 0.2223 0.6161 0.062 Uiso 1 1 calc R
H2C H 0.2915 0.2066 0.6964 0.062 Uiso 1 1 calc R
C3 C 0.1843(3) 0.34935(17) 0.6048(2) 0.0332(7) Uani 1 1 d .
H3A H 0.1026 0.3198 0.6099 0.050 Uiso 1 1 calc R
H3B H 0.1808 0.3445 0.5208 0.050 Uiso 1 1 calc R
H3C H 0.1654 0.3983 0.6187 0.050 Uiso 1 1 calc R
C4 C 0.3490(3) 0.32235(14) 0.8681(2) 0.0254(6) Uani 1 1 d .
H4A H 0.2609 0.2913 0.8560 0.038 Uiso 1 1 calc R
H4B H 0.3251 0.3699 0.8853 0.038 Uiso 1 1 calc R
H4C H 0.4456 0.3058 0.9398 0.038 Uiso 1 1 calc R
C5 C 0.7498(3) 0.53680(14) 0.7779(3) 0.0295(6) Uani 1 1 d .
H5A H 0.8398 0.5648 0.7840 0.044 Uiso 1 1 calc R
H5B H 0.7448 0.5379 0.8591 0.044 Uiso 1 1 calc R
H5C H 0.6518 0.5560 0.7114 0.044 Uiso 1 1 calc R
C6 C 0.9708(3) 0.42537(16) 0.8610(3) 0.0296(6) Uani 1 1 d .
H6A H 1.0023 0.3795 0.8430 0.044 Uiso 1 1 calc R
H6B H 0.9699 0.4242 0.9438 0.044 Uiso 1 1 calc R
H6C H 1.0462 0.4608 0.8619 0.044 Uiso 1 1 calc R
C7 C 0.8064(3) 0.45691(17) 0.5992(3) 0.0352(7) Uani 1 1 d .
H7A H 0.8955 0.4887 0.6181 0.053 Uiso 1 1 calc R
H7B H 0.7110 0.4762 0.5298 0.053 Uiso 1 1 calc R
H7C H 0.8302 0.4112 0.5741 0.053 Uiso 1 1 calc R
C8 C 0.7616(3) 0.32754(13) 0.9913(2) 0.0195(5) Uani 1 1 d .
H8 H 0.7912 0.2875 0.9594 0.023 Uiso 1 1 calc R
C9 C 0.7980(3) 0.33829(13) 1.1171(2) 0.0175(5) Uani 1 1 d .
C10 C 0.8934(3) 0.29106(14) 1.2207(2) 0.0245(6) Uani 1 1 d .
C11 C 0.6604(3) 0.42895(13) 0.9998(2) 0.0178(5) Uani 1 1 d .
H11 H 0.6062 0.4723 0.9748 0.021 Uiso 1 1 calc R
C12 C 0.7334(3) 0.40433(13) 1.1229(2) 0.0166(5) Uani 1 1 d .
C13 C 0.7319(3) 0.43863(13) 1.2339(2) 0.0209(5) Uani 1 1 d .

loop_
_atom_site_aniso_label
_atom_site_aniso_U_11
_atom_site_aniso_U_22
_atom_site_aniso_U_33
_atom_site_aniso_U_23
_atom_site_aniso_U_13
_atom_site_aniso_U_12
Ni1 0.01870(17) 0.02321(18) 0.01160(16) -0.00043(13) 0.00686(13) -0.00077(13)
P1 0.0233(3) 0.0210(3) 0.0187(3) -0.0017(3) 0.0110(3) -0.0031(3)
P2 0.0210(3) 0.0263(4) 0.0169(3) -0.0008(3) 0.0092(3) -0.0027(3)
F1 0.0500(10) 0.0222(9) 0.0358(9) 0.0036(7) 0.0149(8) 0.0111(8)
F2 0.0248(8) 0.0439(10) 0.0260(9) 0.0071(7) 0.0015(7) 0.0052(7)
F3 0.0528(10) 0.0435(10) 0.0306(9) 0.0208(8) 0.0283(8) 0.0137(8)
F4 0.0301(8) 0.0456(10) 0.0144(7) -0.0062(7) 0.0046(6) -0.0031(8)
F5 0.0707(12) 0.0238(9) 0.0282(9) -0.0044(7) 0.0205(9) 0.0118(9)
F6 0.0407(9) 0.0514(11) 0.0382(10) -0.0171(8) 0.0309(8) -0.0162(8)
N1 0.0198(10) 0.0242(12) 0.0144(10) -0.0005(9) 0.0077(8) 0.0009(9)
C1 0.0288(14) 0.0444(18) 0.0165(13) -0.0009(12) 0.0089(11) -0.0085(13)
C2 0.063(2) 0.0257(16) 0.051(2) -0.0111(15) 0.0391(17) -0.0075(15)
C3 0.0255(13) 0.0476(19) 0.0228(14) -0.0014(13) 0.0074(11) -0.0066(13)
C4 0.0274(13) 0.0288(15) 0.0233(13) -0.0009(12) 0.0143(11) -0.0035(12)
C5 0.0345(15) 0.0264(15) 0.0290(15) 0.0025(12) 0.0155(13) -0.0015(12)
C6 0.0220(13) 0.0320(16) 0.0312(15) -0.0029(13) 0.0087(12) -0.0036(12)
C7 0.0363(16) 0.0482(19) 0.0277(15) -0.0026(14) 0.0203(13) -0.0118(14)
C8 0.0219(12) 0.0210(13) 0.0186(12) 0.0006(11) 0.0118(10) 0.0032(11)
C9 0.0170(11) 0.0207(13) 0.0160(11) 0.0006(10) 0.0086(10) 0.0000(10)
C10 0.0292(14) 0.0254(14) 0.0211(13) 0.0034(11) 0.0131(11) 0.0030(12)
C11 0.0199(12) 0.0178(12) 0.0168(12) 0.0008(10) 0.0091(10) 0.0001(10)
C12 0.0179(11) 0.0171(12) 0.0149(12) -0.0025(10) 0.0075(10) -0.0023(10)
C13 0.0238(12) 0.0217(14) 0.0168(12) -0.0003(10) 0.0086(10) -0.0002(11)

loop_
_atom_type_symbol
_atom_type_description
_atom_type_scat_dispersion_real
_atom_type_scat_dispersion_imag
_atom_type_scat_source
C C 0.0033 0.0016 'International Tables Vol C Tables 4.2.6.8 and 6.1.1.4'
H H 0.0000 0.0000 'International Tables Vol C Tables 4.2.6.8 and 6.1.1.4'
F F 0.0171 0.0103 'International Tables Vol C Tables 4.2.6.8 and 6.1.1.4'
N N 0.0061 0.0033 'International Tables Vol C Tables 4.2.6.8 and 6.1.1.4'
Ni Ni 0.3393 1.1124 'International Tables Vol C Tables 4.2.6.8 and 6.1.1.4'
P P 0.1023 0.0942 'International Tables Vol C Tables 4.2.6.8 and 6.1.1.4'

loop_
_geom_angle_atom_site_label_1
_geom_angle_atom_site_label_2
_geom_angle_atom_site_label_3
_geom_angle
N1 Ni1 C1 173.66(11)
N1 Ni1 P1 91.62(6)
C1 Ni1 P1 88.18(8)
N1 Ni1 P2 90.09(6)
C1 Ni1 P2 90.68(8)
P1 Ni1 P2 174.52(3)
C2 P1 C4 101.46(13)
C2 P1 C3 103.95(15)
C4 P1 C3 102.23(13)
C2 P1 Ni1 113.61(10)
C4 P1 Ni1 116.34(9)
C3 P1 Ni1 117.20(10)
C7 P2 C6 102.46(13)
C7 P2 C5 102.69(14)
C6 P2 C5 102.34(13)
C7 P2 Ni1 120.97(10)
C6 P2 Ni1 115.13(10)
C5 P2 Ni1 111.00(9)
C11 N1 C8 106.8(2)
C11 N1 Ni1 130.74(17)
C8 N1 Ni1 121.90(16)
Ni1 C1 H1A 109.5
Ni1 C1 H1B 109.5
H1A C1 H1B 109.5
Ni1 C1 H1C 109.5
H1A C1 H1C 109.5
H1B C1 H1C 109.5
P1 C2 H2A 109.5
P1 C2 H2B 109.5
H2A C2 H2B 109.5
P1 C2 H2C 109.5
H2A C2 H2C 109.5
H2B C2 H2C 109.5
P1 C3 H3A 109.5
P1 C3 H3B 109.5
H3A C3 H3B 109.5
P1 C3 H3C 109.5
H3A C3 H3C 109.5
H3B C3 H3C 109.5
P1 C4 H4A 109.5
P1 C4 H4B 109.5
H4A C4 H4B 109.5
P1 C4 H4C 109.5
H4A C4 H4C 109.5
H4B C4 H4C 109.5
P2 C5 H5A 109.5
P2 C5 H5B 109.5
H5A C5 H5B 109.5
P2 C5 H5C 109.5
H5A C5 H5C 109.5
H5B C5 H5C 109.5
P2 C6 H6A 109.5
P2 C6 H6B 109.5
H6A C6 H6B 109.5
P2 C6 H6C 109.5
H6A C6 H6C 109.5
H6B C6 H6C 109.5
P2 C7 H7A 109.5
P2 C7 H7B 109.5
H7A C7 H7B 109.5
P2 C7 H7C 109.5
H7A C7 H7C 109.5
H7B C7 H7C 109.5
N1 C8 C9 110.5(2)
N1 C8 H8 124.7
C9 C8 H8 124.7
C8 C9 C12 106.2(2)
C8 C9 C10 124.9(2)
C12 C9 C10 128.9(2)
F3 C10 F1 106.7(2)
F3 C10 F2 104.9(2)
F1 C10 F2 105.0(2)
F3 C10 C9 113.5(2)
F1 C10 C9 112.2(2)
F2 C10 C9 113.8(2)
N1 C11 C12 110.4(2)
N1 C11 H11 124.8
C12 C11 H11 124.8
C11 C12 C9 106.0(2)
C11 C12 C13 125.8(2)
C9 C12 C13 128.1(2)
F6 C13 F5 105.5(2)
F6 C13 F4 104.93(19)
F5 C13 F4 106.2(2)
F6 C13 C12 114.1(2)
F5 C13 C12 111.7(2)
F4 C13 C12 113.6(2)

loop_
_geom_bond_atom_site_label_1
_geom_bond_atom_site_label_2
_geom_bond_distance
Ni1 N1 1.942(2)
Ni1 C1 1.943(3)
Ni1 P1 2.1830(7)
Ni1 P2 2.2002(7)
P1 C2 1.816(3)
P1 C4 1.818(2)
P1 C3 1.819(3)
P2 C7 1.816(3)
P2 C6 1.819(3)
P2 C5 1.820(3)
F1 C10 1.348(3)
F2 C10 1.354(3)
F3 C10 1.343(3)
F4 C13 1.345(3)
F5 C13 1.342(3)
F6 C13 1.340(3)
N1 C11 1.360(3)
N1 C8 1.360(3)
C1 H1A 0.9800
C1 H1B 0.9800
C1 H1C 0.9800
C2 H2A 0.9800
C2 H2B 0.9800
C2 H2C 0.9800
C3 H3A 0.9800
C3 H3B 0.9800
C3 H3C 0.9800
C4 H4A 0.9800
C4 H4B 0.9800
C4 H4C 0.9800
C5 H5A 0.9800
C5 H5B 0.9800
C5 H5C 0.9800
C6 H6A 0.9800
C6 H6B 0.9800
C6 H6C 0.9800
C7 H7A 0.9800
C7 H7B 0.9800
C7 H7C 0.9800
C8 C9 1.379(3)
C8 H8 0.9500
C9 C12 1.418(3)
C9 C10 1.463(3)
C11 C12 1.383(3)
C11 H11 0.9500
C12 C13 1.469(3)

loop_
_geom_torsion_atom_site_label_1
_geom_torsion_atom_site_label_2
_geom_torsion_atom_site_label_3
_geom_torsion_atom_site_label_4
_geom_torsion
N1 Ni1 P1 C2 -101.09(13)
C1 Ni1 P1 C2 72.58(15)
N1 Ni1 P1 C4 16.20(12)
C1 Ni1 P1 C4 -170.14(14)
N1 Ni1 P1 C3 137.55(13)
C1 Ni1 P1 C3 -48.79(14)
N1 Ni1 P2 C7 165.55(14)
C1 Ni1 P2 C7 -8.16(15)
N1 Ni1 P2 C6 41.53(12)
C1 Ni1 P2 C6 -132.18(14)
N1 Ni1 P2 C5 -74.13(11)
C1 Ni1 P2 C5 112.16(13)
P1 Ni1 N1 C11 -88.1(2)
P2 Ni1 N1 C11 86.7(2)
P1 Ni1 N1 C8 82.50(18)
P2 Ni1 N1 C8 -102.71(18)
C11 N1 C8 C9 0.5(3)
Ni1 N1 C8 C9 -172.10(15)
N1 C8 C9 C12 -0.7(3)
N1 C8 C9 C10 -177.3(2)
C8 C9 C10 F3 -141.9(2)
C12 C9 C10 F3 42.3(4)
C8 C9 C10 F1 -20.9(3)
C12 C9 C10 F1 163.3(2)
C8 C9 C10 F2 98.2(3)
C12 C9 C10 F2 -77.6(3)
C8 N1 C11 C12 -0.1(3)
Ni1 N1 C11 C12 171.60(16)
N1 C11 C12 C9 -0.3(3)
N1 C11 C12 C13 -176.3(2)
C8 C9 C12 C11 0.6(3)
C10 C9 C12 C11 177.0(2)
C8 C9 C12 C13 176.5(2)
C10 C9 C12 C13 -7.1(4)
C11 C12 C13 F6 101.4(3)
C9 C12 C13 F6 -73.7(3)
C11 C12 C13 F5 -18.2(3)
C9 C12 C13 F5 166.7(2)
C11 C12 C13 F4 -138.3(2)
C9 C12 C13 F4 46.6(3)
